data_7101258
loop_
_publ_author_name
'Catalina Ruiz-Perez'
'Javier Campo'
'Miguel Julve'
'F. Lloret'
'Jorge Pasan'
'Joaquin Sanchiz'

_publ_section_title
;
Metamagnetism in hydrophobically induced carboxylate
(phenylmalonate)-bridged copper(II) layers
;
_journal_issue 27
_journal_name_full 'Chemical Communications'
_journal_paper_doi 10.1039/b602144a
_journal_year 2006
_chemical_formula_sum 'C13 H10 Cu N2 O4'
_chemical_formula_weight 321.77
_chemical_name_systematic
;
?
;
_space_group_IT_number 4
_symmetry_cell_setting monoclinic
_symmetry_space_group_name_Hall 'P 2yb'
_symmetry_space_group_name_H-M 'P 1 21 1'
_atom_sites_solution_hydrogens geom
_atom_sites_solution_primary direct
_atom_sites_solution_secondary difmap
_audit_creation_method SHELXL-97
_cell_angle_alpha 90.00
_cell_angle_beta 98.14
_cell_angle_gamma 90.00
_cell_formula_units_Z 2
_cell_length_a 6.446
_cell_length_b 6.446
_cell_length_c 14.444
_cell_measurement_temperature 293(2)
_cell_volume 594.1
_computing_cell_refinement 'Dirax/lsq (Duisenberg & Schreurs, 1989-2000)'
_computing_data_collection 'Collect (Nonius BV, 1997-2000)'
_computing_data_reduction 'EvalCCD (Duisenberg & Schreurs 1990-2000)'
_computing_molecular_graphics CRYSTALMAKER
_computing_publication_material 'PARST97 (Nardelli, 1997)'
_computing_structure_refinement 'SHELXL-97 (Sheldrick, 1997)'
_computing_structure_solution 'SHELXS-97 (Sheldrick, 1997)'
_diffrn_ambient_temperature 293(2)
_diffrn_detector 'CCD plate'
_diffrn_detector_area_resol_mean 9
_diffrn_measured_fraction_theta_full 0.888
_diffrn_measured_fraction_theta_max 0.888
_diffrn_measurement_device '95mm CCD camera on \k-goniostat'
_diffrn_measurement_device_type KappaCCD
_diffrn_measurement_method 'CCD rotation images, thick slices'
_diffrn_radiation_monochromator 'horizonally mounted graphite crystal'
_diffrn_radiation_probe x-ray
_diffrn_radiation_source 'fine-focus sealed tube'
_diffrn_radiation_type MoK\a
_diffrn_radiation_wavelength 0.71073
_diffrn_reflns_av_R_equivalents 0.0857
_diffrn_reflns_av_sigmaI/netI 0.0788
_diffrn_reflns_limit_h_max 9
_diffrn_reflns_limit_h_min -9
_diffrn_reflns_limit_k_max 8
_diffrn_reflns_limit_k_min 0
_diffrn_reflns_limit_l_max 21
_diffrn_reflns_limit_l_min -21
_diffrn_reflns_number 3279
_diffrn_reflns_theta_full 31.94
_diffrn_reflns_theta_max 31.94
_diffrn_reflns_theta_min 1.42
_diffrn_source 'Enraf Nonius FR590'
_exptl_absorpt_coefficient_mu 1.853
_exptl_absorpt_correction_type none
_exptl_crystal_colour Blue
_exptl_crystal_density_diffrn 1.799
_exptl_crystal_density_method 'not measured'
_exptl_crystal_description Sheets
_exptl_crystal_F_000 326
_exptl_crystal_size_max 0.75
_exptl_crystal_size_mid 0.3
_exptl_crystal_size_min 0.05
_refine_diff_density_max 7.946
_refine_diff_density_min -1.710
_refine_diff_density_rms 0.371
_refine_ls_abs_structure_details 'Flack H D (1983), Acta Cryst. A39, 876-881'
_refine_ls_abs_structure_Flack 0.57(17)
_refine_ls_extinction_method none
_refine_ls_goodness_of_fit_ref 1.411
_refine_ls_hydrogen_treatment constr
_refine_ls_matrix_type full
_refine_ls_number_parameters 182
_refine_ls_number_reflns 1980
_refine_ls_number_restraints 1
_refine_ls_restrained_S_all 1.411
_refine_ls_R_factor_all 0.1344
_refine_ls_R_factor_gt 0.1253
_refine_ls_shift/su_max 0.000
_refine_ls_shift/su_mean 0.000
_refine_ls_structure_factor_coef Fsqd
_refine_ls_weighting_details 'calc w=1/[\s^2^(Fo^2^)+(0.2000P)^2^+0.0000P] where P=(Fo^2^+2Fc^2^)/3'
_refine_ls_weighting_scheme calc
_refine_ls_wR_factor_gt 0.3153
_refine_ls_wR_factor_ref 0.3233
_reflns_number_gt 1781
_reflns_number_total 1980
_reflns_threshold_expression >2sigma(I)
_cod_data_source_file b602144a.txt
_cod_depositor_comments
;
The following automatic conversions were performed:
'_symmetry_cell_setting' value 'Monoclinic' changed to 'monoclinic'
according to '/home/saulius/struct/CIF-dictionaries/cif_core.dic'
dictionary named 'cif_core.dic' version 2.4.1 from 2010-06-29.

Automatic conversion script
Id: cif_fix_enum 1527 2010-12-29 10:47:43Z saulius 
;
_cod_original_sg_symbol_H-M P21
_cod_database_code 7101258

loop_
_symmetry_equiv_pos_as_xyz
'x, y, z'
'-x, y+1/2, -z'

loop_
_atom_site_label
_atom_site_type_symbol
_atom_site_fract_x
_atom_site_fract_y
_atom_site_fract_z
_atom_site_U_iso_or_equiv
_atom_site_adp_type
_atom_site_occupancy
_atom_site_symmetry_multiplicity
_atom_site_calc_flag
_atom_site_refinement_flags
C1 C 0.5920(14) 0.391(2) 0.5692(7) 0.0136(18) Uani 1 1 d .
C2 C 0.7806(17) 0.280(2) 0.6127(8) 0.019(2) Uani 1 1 d .
H2 H 0.7732 0.1398 0.5857 0.023 Uiso 1 1 calc R
C3 C 0.9560(14) 0.396(2) 0.5706(6) 0.0128(17) Uani 1 1 d .
C4 C 0.810(2) 0.253(2) 0.7174(9) 0.024(3) Uani 1 1 d .
C5 C 0.817(2) 0.418(4) 0.7756(10) 0.039(4) Uani 1 1 d .
H5 H 0.7969 0.5513 0.7517 0.047 Uiso 1 1 calc R
C6 C 0.854(4) 0.387(3) 0.8668(12) 0.046(5) Uani 1 1 d .
H6 H 0.8644 0.5003 0.9069 0.055 Uiso 1 1 calc R
C7 C 0.876(3) 0.183(5) 0.9050(11) 0.061(7) Uani 1 1 d .
H7 H 0.8984 0.1640 0.9695 0.073 Uiso 1 1 calc R
C8 C 0.864(3) 0.006(4) 0.8431(16) 0.050(5) Uani 1 1 d .
H8 H 0.8740 -0.1288 0.8661 0.060 Uiso 1 1 calc R
C9 C 0.840(2) 0.044(4) 0.7524(11) 0.038(4) Uani 1 1 d .
H9 H 0.8414 -0.0650 0.7105 0.045 Uiso 1 1 calc R
C10 C 0.658(3) 0.218(3) 0.2069(9) 0.034(3) Uani 1 1 d .
H10 H 0.6752 0.0802 0.2250 0.041 Uiso 1 1 calc R
C12 C 0.610(3) 0.460(3) 0.0958(11) 0.039(3) Uani 1 1 d .
H12 H 0.5864 0.4957 0.0328 0.047 Uiso 1 1 calc R
C13 C 0.636(3) 0.619(3) 0.1618(13) 0.044(4) Uani 1 1 d .
H13 H 0.6302 0.7582 0.1441 0.052 Uiso 1 1 calc R
C14 C 0.6693(19) 0.564(3) 0.2499(11) 0.034(3) Uani 1 1 d .
H14 H 0.6861 0.6654 0.2961 0.040 Uiso 1 1 calc R
N1 N 0.6802(18) 0.353(2) 0.2761(8) 0.028(2) Uani 1 1 d .
N2 N 0.616(4) 0.247(4) 0.1200(12) 0.068(7) Uani 1 1 d .
O1 O 0.4893(10) 0.4914(17) 0.6227(5) 0.0156(15) Uani 1 1 d .
O2 O 0.5450(10) 0.3781(16) 0.4810(5) 0.0160(14) Uani 1 1 d .
O3 O 1.0780(12) 0.5018(19) 0.6236(5) 0.0211(17) Uani 1 1 d .
O4 O 0.9484(11) 0.3811(16) 0.4833(5) 0.0184(15) Uani 1 1 d .
Cu1 Cu 0.72661(15) 0.2034(3) 0.41826(7) 0.0171(4) Uani 1 1 d .

loop_
_atom_site_aniso_label
_atom_site_aniso_U_11
_atom_site_aniso_U_22
_atom_site_aniso_U_33
_atom_site_aniso_U_23
_atom_site_aniso_U_13
_atom_site_aniso_U_12
C1 0.011(3) 0.010(5) 0.022(4) 0.002(4) 0.011(3) 0.000(4)
C2 0.018(4) 0.014(5) 0.026(5) -0.003(4) 0.009(3) -0.008(4)
C3 0.011(3) 0.012(5) 0.016(4) 0.006(4) 0.005(3) 0.003(4)
C4 0.035(6) 0.019(8) 0.017(4) -0.001(4) 0.004(4) -0.006(5)
C5 0.035(7) 0.061(13) 0.020(6) 0.011(7) 0.000(5) 0.017(8)
C6 0.079(13) 0.028(9) 0.026(7) 0.000(7) -0.012(7) -0.012(9)
C7 0.054(8) 0.091(19) 0.033(7) 0.044(12) -0.008(6) -0.025(12)
C8 0.038(8) 0.038(11) 0.075(15) 0.006(10) 0.012(8) -0.003(8)
C9 0.029(6) 0.054(12) 0.032(7) 0.002(7) 0.010(5) 0.009(7)
C10 0.061(8) 0.011(7) 0.029(5) -0.009(6) 0.007(5) -0.012(7)
C12 0.048(8) 0.040(9) 0.028(6) 0.002(6) 0.002(5) -0.003(7)
C13 0.048(8) 0.027(8) 0.056(9) 0.007(8) 0.008(7) 0.010(7)
C14 0.015(5) 0.031(7) 0.053(8) -0.011(7) -0.001(5) 0.008(5)
N1 0.022(4) 0.026(6) 0.037(5) 0.000(5) 0.006(4) -0.004(5)
N2 0.083(12) 0.069(19) 0.047(8) 0.002(9) -0.006(8) -0.022(12)
O1 0.014(3) 0.016(4) 0.018(3) -0.001(3) 0.008(2) 0.009(3)
O2 0.008(3) 0.015(4) 0.025(3) -0.005(3) 0.003(2) 0.004(3)
O3 0.018(3) 0.028(5) 0.016(3) 0.002(3) -0.002(2) -0.007(3)
O4 0.022(3) 0.012(4) 0.022(3) -0.004(3) 0.005(3) -0.012(3)
Cu1 0.0128(5) 0.0163(7) 0.0226(6) -0.0023(7) 0.0040(4) -0.0012(6)

loop_
_atom_type_symbol
_atom_type_description
_atom_type_scat_dispersion_real
_atom_type_scat_dispersion_imag
_atom_type_scat_source
C C 0.0033 0.0016 'International Tables Vol C Tables 4.2.6.8 and 6.1.1.4'
H H 0.0000 0.0000 'International Tables Vol C Tables 4.2.6.8 and 6.1.1.4'
N N 0.0061 0.0033 'International Tables Vol C Tables 4.2.6.8 and 6.1.1.4'
O O 0.0106 0.0060 'International Tables Vol C Tables 4.2.6.8 and 6.1.1.4'
Cu Cu 0.3201 1.2651 'International Tables Vol C Tables 4.2.6.8 and 6.1.1.4'

loop_
_geom_angle_atom_site_label_1
_geom_angle_atom_site_label_2
_geom_angle_atom_site_label_3
_geom_angle
_geom_angle_site_symmetry_1
_geom_angle_site_symmetry_3
O1 C1 O2 125.1(9) . .
O1 C1 C2 117.5(9) . .
O2 C1 C2 117.4(9) . .
C1 C2 C4 117.5(10) . .
C1 C2 C3 101.5(10) . .
C4 C2 C3 116.8(10) . .
O3 C3 O4 126.9(10) . .
O3 C3 C2 117.7(9) . .
O4 C3 C2 115.3(9) . .
C5 C4 C9 121.6(13) . .
C5 C4 C2 121.6(13) . .
C9 C4 C2 116.7(12) . .
C6 C5 C4 119.2(19) . .
C5 C6 C7 121(2) . .
C6 C7 C8 119.6(14) . .
C9 C8 C7 117(2) . .
C8 C9 C4 120.9(19) . .
N2 C10 N1 130(2) . .
C13 C12 N2 123.3(16) . .
C14 C13 C12 116.8(18) . .
C13 C14 N1 121.3(16) . .
C10 N1 C14 115.8(13) . .
C10 N1 Cu1 113.5(11) . .
C14 N1 Cu1 130.7(11) . .
C10 N2 C12 112.5(19) . .
C1 O1 Cu1 125.3(7) . 2_656
C1 O2 Cu1 115.6(6) . .
C3 O3 Cu1 124.0(7) . 2_756
C3 O4 Cu1 116.5(7) . .
O2 Cu1 O3 169.8(4) . 2_746
O2 Cu1 O4 83.4(4) . .
O3 Cu1 O4 94.5(3) 2_746 .
O2 Cu1 O1 95.5(3) . 2_646
O3 Cu1 O1 84.6(5) 2_746 2_646
O4 Cu1 O1 168.1(4) . 2_646
O2 Cu1 N1 99.6(5) . .
O3 Cu1 N1 90.6(4) 2_746 .
O4 Cu1 N1 100.4(5) . .
O1 Cu1 N1 91.5(4) 2_646 .

loop_
_geom_bond_atom_site_label_1
_geom_bond_atom_site_label_2
_geom_bond_distance
_geom_bond_site_symmetry_2
C1 O1 1.264(12) .
C1 O2 1.271(12) .
C1 C2 1.474(17) .
C2 C4 1.507(17) .
C2 C3 1.552(15) .
C3 O3 1.223(14) .
C3 O4 1.259(12) .
C4 C5 1.35(2) .
C4 C9 1.44(3) .
C5 C6 1.32(2) .
C6 C7 1.42(3) .
C7 C8 1.44(4) .
C8 C9 1.32(3) .
C10 N2 1.26(2) .
C10 N1 1.31(2) .
C12 C13 1.39(3) .
C12 N2 1.42(3) .
C13 C14 1.31(2) .
C14 N1 1.41(2) .
N1 Cu1 2.249(13) .
O1 Cu1 1.980(9) 2_656
O2 Cu1 1.939(8) .
O3 Cu1 1.964(10) 2_756
O4 Cu1 1.964(8) .
Cu1 O3 1.964(10) 2_746
Cu1 O1 1.980(9) 2_646
